data_4333963
loop_
_publ_author_name
'Daniel M. Zink'
'Michael B\"achle'
'Thomas Baumann'
'Martin Nieger'
'Michael K\"uhn'
'Cong Wang'
'Wim Klopper'
'Uwe Monkowius'
'Thomas Hofbeck'
'Hartmut Yersin'
'Stefan Br\"ase'

_publ_contact_author
;
        Martin Nieger
        Laboratory of Inorganic Chemistry
        Department of Chemistry
        Universitity of Helsinki
        P.O. Box 55
        FIN-00014 University of Helsinki
        Finland
;
_publ_contact_author_email martin.nieger@helsinki.fi
_publ_contact_author_fax '++358 9 191 50198'
_publ_contact_author_phone '++358 9 191 50192'
_publ_section_title
;
 Synthesis, Structure, and Characterization of Dinuclear Copper(I) Halide
 Complexes with P^N Ligands Featuring Exciting Photoluminescence
 Properties
;
_journal_name_full 'Inorganic Chemistry'
_journal_page_first 2292
_journal_page_last 2305
_journal_paper_doi 10.1021/ic300979c
_journal_volume 52
_journal_year 2013
_chemical_formula_moiety 'C51 H42 Cl2 Cu2 N3 P3'
_chemical_formula_sum 'C51 H42 Cl2 Cu2 N3 P3'
_chemical_formula_weight 987.77
_chemical_name_systematic
; 
 ? 
;
_space_group_IT_number 14
_symmetry_cell_setting monoclinic
_symmetry_space_group_name_Hall '-P 2yn'
_symmetry_space_group_name_H-M 'P 1 21/n 1'
_atom_sites_solution_hydrogens geom
_atom_sites_solution_primary direct
_atom_sites_solution_secondary difmap
_audit_creation_method SHELXL-97
_cell_angle_alpha 90.00
_cell_angle_beta 98.896(4)
_cell_angle_gamma 90.00
_cell_formula_units_Z 4
_cell_length_a 14.1948(19)
_cell_length_b 18.215(2)
_cell_length_c 17.388(2)
_cell_measurement_temperature 200(2)
_cell_volume 4441.7(9)
_computing_structure_refinement 'SHELXL-97 (Sheldrick, 2008)'
_computing_structure_solution 'SHELXS-97 (Sheldrick, 2008)'
_diffrn_ambient_temperature 200(2)
_diffrn_detector_area_resol_mean 8.3330
_diffrn_measured_fraction_theta_full 0.988
_diffrn_measured_fraction_theta_max 0.988
_diffrn_measurement_device_type 'SMART X2S'
_diffrn_measurement_method omega-scan
_diffrn_radiation_monochromator 'doubly curved silicon crystal'
_diffrn_radiation_source 'sealed MicroFocus tube'
_diffrn_radiation_type MoK\a
_diffrn_radiation_wavelength 0.71073
_diffrn_reflns_av_R_equivalents 0.0569
_diffrn_reflns_av_sigmaI/netI 0.0582
_diffrn_reflns_limit_h_max 16
_diffrn_reflns_limit_h_min -16
_diffrn_reflns_limit_k_max 18
_diffrn_reflns_limit_k_min -21
_diffrn_reflns_limit_l_max 20
_diffrn_reflns_limit_l_min -20
_diffrn_reflns_number 27300
_diffrn_reflns_theta_full 25.09
_diffrn_reflns_theta_max 25.09
_diffrn_reflns_theta_min 2.30
_exptl_absorpt_coefficient_mu 1.226
_exptl_absorpt_correction_T_max 0.8280
_exptl_absorpt_correction_T_min 0.5028
_exptl_absorpt_correction_type multi-scan
_exptl_absorpt_process_details 'SADABS V2008/1 (Bruker AXS)'
_exptl_crystal_colour yellow
_exptl_crystal_density_diffrn 1.477
_exptl_crystal_density_meas ?
_exptl_crystal_description prisms
_exptl_crystal_F_000 2024
_exptl_crystal_size_max 0.65
_exptl_crystal_size_mid 0.24
_exptl_crystal_size_min 0.16
_refine_diff_density_max 1.637
_refine_diff_density_min -0.857
_refine_diff_density_rms 0.077
_refine_ls_extinction_method none
_refine_ls_goodness_of_fit_ref 1.022
_refine_ls_hydrogen_treatment constr
_refine_ls_matrix_type full
_refine_ls_number_parameters 550
_refine_ls_number_reflns 7795
_refine_ls_number_restraints 0
_refine_ls_restrained_S_all 1.022
_refine_ls_R_factor_all 0.0650
_refine_ls_R_factor_gt 0.0428
_refine_ls_shift/su_max 0.001
_refine_ls_shift/su_mean 0.000
_refine_ls_structure_factor_coef Fsqd
_refine_ls_weighting_details 'calc w=1/[\s^2^(Fo^2^)+(0.0399P)^2^+4.7840P] where P=(Fo^2^+2Fc^2^)/3'
_refine_ls_weighting_scheme calc
_refine_ls_wR_factor_gt 0.0940
_refine_ls_wR_factor_ref 0.1029
_reflns_number_gt 5935
_reflns_number_total 7795
_reflns_threshold_expression >2sigma(I)
_cod_data_source_file ic300979c_si_002_11.cif
_cod_data_source_block scan_0m_p21_n_compound_1-cl
_cod_depositor_comments
;
The following automatic conversions were performed:

'_exptl_crystal_density_meas' value 'none' was changed to '?' - the
value is perceived as not measured.

Automatic conversion script
Id: cif_fix_values 3008 2015-01-20 13:52:24Z robertas 
;
_cod_original_cell_volume 4441.9(10)
_cod_original_sg_symbol_H-M 'P 21/n'
_cod_database_code 4333963

loop_
_symmetry_equiv_pos_as_xyz
'x, y, z'
'-x+1/2, y+1/2, -z+1/2'
'-x, -y, -z'
'x-1/2, -y-1/2, z-1/2'

loop_
_atom_site_label
_atom_site_type_symbol
_atom_site_fract_x
_atom_site_fract_y
_atom_site_fract_z
_atom_site_U_iso_or_equiv
_atom_site_adp_type
_atom_site_occupancy
_atom_site_symmetry_multiplicity
_atom_site_calc_flag
_atom_site_refinement_flags
Cu1 Cu 1.01907(3) 0.71450(3) 0.51275(3) 0.02701(13) Uani 1 1 d .
Cu2 Cu 0.82675(3) 0.76007(2) 0.52108(2) 0.02103(12) Uani 1 1 d .
Cl1 Cl 0.95456(6) 0.73916(5) 0.62952(5) 0.0263(2) Uani 1 1 d .
P2 P 0.72054(6) 0.84722(5) 0.54001(5) 0.0195(2) Uani 1 1 d .
P1 P 0.78691(6) 0.64412(5) 0.48711(5) 0.01743(19) Uani 1 1 d .
Cl2 Cl 0.92216(6) 0.79967(5) 0.42710(6) 0.0336(2) Uani 1 1 d .
P3 P 1.17298(6) 0.74371(5) 0.53653(5) 0.0206(2) Uani 1 1 d .
N1 N 0.96821(19) 0.61458(15) 0.46131(16) 0.0201(6) Uani 1 1 d .
N2 N 0.7260(2) 0.99827(17) 0.56821(19) 0.0349(8) Uani 1 1 d .
N3 N 1.3007(3) 0.63082(18) 0.5781(2) 0.0435(9) Uani 1 1 d .
C1 C 1.0347(2) 0.57498(19) 0.4323(2) 0.0257(8) Uani 1 1 d .
H1 H 1.0994 0.5899 0.4448 0.031 Uiso 1 1 calc R
C2 C 1.0146(3) 0.5144(2) 0.3857(2) 0.0282(9) Uani 1 1 d .
H2 H 1.0642 0.4882 0.3669 0.034 Uiso 1 1 calc R
C3 C 0.9215(3) 0.4922(2) 0.3669(2) 0.0300(9) Uani 1 1 d .
H3 H 0.9054 0.4505 0.3347 0.036 Uiso 1 1 calc R
C4 C 0.8520(3) 0.53176(19) 0.3955(2) 0.0257(8) Uani 1 1 d .
H4 H 0.7870 0.5178 0.3826 0.031 Uiso 1 1 calc R
C5 C 0.8767(2) 0.59168(18) 0.44301(19) 0.0189(7) Uani 1 1 d .
C6 C 0.6380(2) 0.82804(19) 0.6086(2) 0.0238(8) Uani 1 1 d .
C7 C 0.5929(3) 0.7607(2) 0.6039(2) 0.0353(9) Uani 1 1 d .
H7 H 0.6056 0.7262 0.5659 0.042 Uiso 1 1 calc R
C8 C 0.5297(3) 0.7428(3) 0.6535(3) 0.0491(12) Uani 1 1 d .
H8 H 0.4993 0.6962 0.6496 0.059 Uiso 1 1 calc R
C9 C 0.5105(3) 0.7923(3) 0.7086(3) 0.0495(12) Uani 1 1 d .
H9 H 0.4670 0.7802 0.7430 0.059 Uiso 1 1 calc R
C10 C 0.5547(3) 0.8591(3) 0.7133(3) 0.0453(11) Uani 1 1 d .
H10 H 0.5408 0.8937 0.7509 0.054 Uiso 1 1 calc R
C11 C 0.6188(3) 0.8776(2) 0.6647(2) 0.0299(9) Uani 1 1 d .
H11 H 0.6497 0.9240 0.6695 0.036 Uiso 1 1 calc R
C12 C 0.7770(2) 0.93402(18) 0.57475(19) 0.0200(7) Uani 1 1 d .
C13 C 0.7722(3) 1.0605(2) 0.5949(2) 0.0321(9) Uani 1 1 d .
H13 H 0.7379 1.1054 0.5901 0.039 Uiso 1 1 calc R
C14 C 0.8664(3) 1.0616(2) 0.6287(2) 0.0348(10) Uani 1 1 d .
H14 H 0.8963 1.1064 0.6468 0.042 Uiso 1 1 calc R
C15 C 0.9167(3) 0.9966(2) 0.6358(3) 0.0380(10) Uani 1 1 d .
H15 H 0.9816 0.9960 0.6595 0.046 Uiso 1 1 calc R
C16 C 0.8720(3) 0.9319(2) 0.6083(2) 0.0281(8) Uani 1 1 d .
H16 H 0.9061 0.8869 0.6124 0.034 Uiso 1 1 calc R
C17 C 0.6359(2) 0.87058(19) 0.4525(2) 0.0215(8) Uani 1 1 d .
C18 C 0.6448(2) 0.8354(2) 0.3838(2) 0.0271(8) Uani 1 1 d .
H18 H 0.6946 0.8008 0.3824 0.033 Uiso 1 1 calc R
C19 C 0.5811(3) 0.8503(2) 0.3168(2) 0.0354(10) Uani 1 1 d .
H19 H 0.5875 0.8261 0.2695 0.042 Uiso 1 1 calc R
C20 C 0.5089(3) 0.8999(2) 0.3187(2) 0.0369(10) Uani 1 1 d .
H20 H 0.4655 0.9107 0.2729 0.044 Uiso 1 1 calc R
C21 C 0.5000(3) 0.9338(2) 0.3880(3) 0.0436(11) Uani 1 1 d .
H21 H 0.4501 0.9683 0.3896 0.052 Uiso 1 1 calc R
C22 C 0.5621(3) 0.9187(2) 0.4549(2) 0.0337(9) Uani 1 1 d .
H22 H 0.5540 0.9415 0.5026 0.040 Uiso 1 1 calc R
C23 C 0.6806(2) 0.63030(18) 0.4152(2) 0.0223(8) Uani 1 1 d .
C24 C 0.5942(2) 0.6095(2) 0.4361(2) 0.0302(9) Uani 1 1 d .
H24 H 0.5901 0.5987 0.4889 0.036 Uiso 1 1 calc R
C25 C 0.5135(3) 0.6045(2) 0.3799(3) 0.0475(12) Uani 1 1 d .
H25 H 0.4547 0.5892 0.3945 0.057 Uiso 1 1 calc R
C26 C 0.5178(3) 0.6212(3) 0.3039(3) 0.0519(13) Uani 1 1 d .
H26 H 0.4620 0.6181 0.2660 0.062 Uiso 1 1 calc R
C27 C 0.6028(3) 0.6426(2) 0.2822(3) 0.0462(12) Uani 1 1 d .
H27 H 0.6060 0.6540 0.2293 0.055 Uiso 1 1 calc R
C28 C 0.6833(3) 0.6474(2) 0.3375(2) 0.0346(9) Uani 1 1 d .
H28 H 0.7418 0.6627 0.3223 0.041 Uiso 1 1 calc R
C29 C 0.7652(2) 0.58458(18) 0.5673(2) 0.0200(7) Uani 1 1 d .
C30 C 0.7672(3) 0.6164(2) 0.6400(2) 0.0289(9) Uani 1 1 d .
H30 H 0.7805 0.6672 0.6470 0.035 Uiso 1 1 calc R
C31 C 0.7497(3) 0.5740(2) 0.7024(2) 0.0421(11) Uani 1 1 d .
H31 H 0.7503 0.5961 0.7520 0.051 Uiso 1 1 calc R
C32 C 0.7315(3) 0.5002(2) 0.6929(2) 0.0398(10) Uani 1 1 d .
H32 H 0.7193 0.4713 0.7358 0.048 Uiso 1 1 calc R
C33 C 0.7308(2) 0.4680(2) 0.6211(2) 0.0316(9) Uani 1 1 d .
H33 H 0.7193 0.4169 0.6146 0.038 Uiso 1 1 calc R
C34 C 0.7468(2) 0.51031(19) 0.5588(2) 0.0253(8) Uani 1 1 d .
H34 H 0.7452 0.4881 0.5092 0.030 Uiso 1 1 calc R
C35 C 1.2404(2) 0.74673(17) 0.4550(2) 0.0214(8) Uani 1 1 d .
C36 C 1.3385(2) 0.7577(2) 0.4662(2) 0.0265(8) Uani 1 1 d .
H36 H 1.3724 0.7625 0.5175 0.032 Uiso 1 1 calc R
C37 C 1.3865(3) 0.7617(2) 0.4042(2) 0.0329(9) Uani 1 1 d .
H37 H 1.4536 0.7687 0.4127 0.040 Uiso 1 1 calc R
C38 C 1.3382(3) 0.7556(2) 0.3289(2) 0.0328(9) Uani 1 1 d .
H38 H 1.3718 0.7588 0.2858 0.039 Uiso 1 1 calc R
C39 C 1.2412(3) 0.7449(2) 0.3171(2) 0.0312(9) Uani 1 1 d .
H39 H 1.2078 0.7405 0.2656 0.037 Uiso 1 1 calc R
C40 C 1.1913(2) 0.74040(18) 0.3797(2) 0.0237(8) Uani 1 1 d .
H40 H 1.1242 0.7331 0.3711 0.028 Uiso 1 1 calc R
C41 C 1.2492(2) 0.68545(19) 0.6058(2) 0.0221(8) Uani 1 1 d .
C42 C 1.3554(3) 0.5857(2) 0.6303(3) 0.0416(11) Uani 1 1 d .
H42 H 1.3920 0.5481 0.6111 0.050 Uiso 1 1 calc R
C43 C 1.3590(3) 0.5930(2) 0.7084(3) 0.0455(12) Uani 1 1 d .
H43 H 1.3978 0.5611 0.7431 0.055 Uiso 1 1 calc R
C44 C 1.3059(3) 0.6470(3) 0.7368(3) 0.0462(11) Uani 1 1 d .
H44 H 1.3075 0.6527 0.7913 0.055 Uiso 1 1 calc R
C45 C 1.2503(3) 0.6929(2) 0.6850(2) 0.0346(9) Uani 1 1 d .
H45 H 1.2126 0.7297 0.7040 0.041 Uiso 1 1 calc R
C46 C 1.1954(3) 0.83634(19) 0.5775(2) 0.0260(8) Uani 1 1 d .
C47 C 1.2815(3) 0.8538(2) 0.6186(2) 0.0363(10) Uani 1 1 d .
H47 H 1.3295 0.8174 0.6300 0.044 Uiso 1 1 calc R
C48 C 1.2983(4) 0.9244(3) 0.6433(3) 0.0593(14) Uani 1 1 d .
H48 H 1.3582 0.9366 0.6729 0.071 Uiso 1 1 calc R
C49 C 1.2303(4) 0.9782(2) 0.6262(3) 0.0528(13) Uani 1 1 d .
H49 H 1.2436 1.0271 0.6433 0.063 Uiso 1 1 calc R
C50 C 1.1440(3) 0.9608(2) 0.5849(3) 0.0436(11) Uani 1 1 d .
H50 H 1.0969 0.9978 0.5726 0.052 Uiso 1 1 calc R
C51 C 1.1248(3) 0.8888(2) 0.5606(2) 0.0321(9) Uani 1 1 d .
H51 H 1.0642 0.8759 0.5327 0.039 Uiso 1 1 calc R

loop_
_atom_site_aniso_label
_atom_site_aniso_U_11
_atom_site_aniso_U_22
_atom_site_aniso_U_33
_atom_site_aniso_U_23
_atom_site_aniso_U_13
_atom_site_aniso_U_12
Cu1 0.0179(2) 0.0306(3) 0.0316(3) -0.0016(2) 0.00099(18) -0.00141(19)
Cu2 0.0182(2) 0.0173(2) 0.0265(2) -0.00312(18) 0.00010(17) 0.00212(17)
Cl1 0.0217(4) 0.0361(5) 0.0195(4) -0.0021(4) -0.0019(3) 0.0011(4)
P2 0.0180(4) 0.0174(5) 0.0220(5) -0.0019(4) -0.0006(4) 0.0021(4)
P1 0.0150(4) 0.0166(5) 0.0200(5) -0.0018(4) 0.0005(3) 0.0000(3)
Cl2 0.0247(5) 0.0434(6) 0.0319(5) 0.0165(4) 0.0019(4) 0.0024(4)
P3 0.0175(4) 0.0213(5) 0.0227(5) -0.0003(4) 0.0018(4) -0.0011(4)
N1 0.0189(14) 0.0187(16) 0.0221(16) 0.0020(12) 0.0014(12) 0.0000(12)
N2 0.0400(19) 0.0290(19) 0.036(2) -0.0013(15) 0.0068(15) 0.0072(16)
N3 0.051(2) 0.029(2) 0.047(2) 0.0003(17) -0.0016(18) -0.0031(17)
C1 0.0179(17) 0.027(2) 0.032(2) -0.0005(17) 0.0039(15) 0.0022(15)
C2 0.029(2) 0.027(2) 0.030(2) -0.0001(17) 0.0081(16) 0.0067(16)
C3 0.039(2) 0.024(2) 0.027(2) -0.0101(16) 0.0073(17) -0.0001(17)
C4 0.0245(18) 0.023(2) 0.029(2) -0.0056(16) 0.0044(15) -0.0049(16)
C5 0.0202(17) 0.0165(18) 0.0202(18) 0.0015(14) 0.0037(14) 0.0025(14)
C6 0.0197(17) 0.024(2) 0.027(2) -0.0001(16) 0.0001(15) 0.0024(15)
C7 0.034(2) 0.035(2) 0.035(2) -0.0063(18) -0.0007(18) -0.0112(19)
C8 0.038(2) 0.056(3) 0.052(3) 0.007(2) 0.003(2) -0.024(2)
C9 0.027(2) 0.079(4) 0.044(3) 0.011(3) 0.0109(19) -0.005(2)
C10 0.038(2) 0.062(3) 0.037(3) -0.001(2) 0.007(2) 0.016(2)
C11 0.034(2) 0.028(2) 0.028(2) -0.0001(17) 0.0030(17) 0.0043(17)
C12 0.0236(18) 0.0158(18) 0.0209(19) -0.0013(14) 0.0041(14) -0.0004(14)
C13 0.043(2) 0.018(2) 0.036(2) -0.0006(17) 0.0107(19) 0.0048(18)
C14 0.049(3) 0.022(2) 0.036(2) -0.0074(17) 0.0146(19) -0.0118(19)
C15 0.026(2) 0.037(3) 0.049(3) -0.010(2) 0.0009(18) -0.0017(18)
C16 0.0265(19) 0.022(2) 0.035(2) -0.0034(17) -0.0004(16) 0.0033(16)
C17 0.0188(17) 0.0193(19) 0.0252(19) 0.0005(15) -0.0002(14) -0.0013(14)
C18 0.0228(18) 0.030(2) 0.028(2) 0.0011(17) 0.0031(15) 0.0063(16)
C19 0.032(2) 0.050(3) 0.023(2) -0.0014(18) 0.0014(17) -0.0010(19)
C20 0.029(2) 0.048(3) 0.031(2) 0.013(2) -0.0049(17) -0.0007(19)
C21 0.038(2) 0.037(3) 0.053(3) 0.001(2) -0.003(2) 0.019(2)
C22 0.034(2) 0.035(2) 0.030(2) -0.0118(18) -0.0017(17) 0.0146(18)
C23 0.0206(18) 0.0141(18) 0.030(2) -0.0025(15) -0.0014(15) 0.0030(14)
C24 0.0238(19) 0.027(2) 0.037(2) -0.0030(17) -0.0019(16) 0.0033(16)
C25 0.0152(19) 0.049(3) 0.072(4) -0.011(2) -0.010(2) 0.0018(19)
C26 0.042(3) 0.051(3) 0.051(3) -0.018(2) -0.030(2) 0.009(2)
C27 0.052(3) 0.047(3) 0.033(3) -0.003(2) -0.015(2) 0.009(2)
C28 0.039(2) 0.031(2) 0.030(2) 0.0018(18) -0.0046(18) 0.0028(18)
C29 0.0148(16) 0.0202(19) 0.0249(19) 0.0019(15) 0.0032(14) 0.0030(14)
C30 0.030(2) 0.030(2) 0.027(2) -0.0021(17) 0.0073(16) -0.0026(17)
C31 0.054(3) 0.047(3) 0.027(2) -0.0010(19) 0.012(2) -0.008(2)
C32 0.040(2) 0.046(3) 0.035(2) 0.015(2) 0.0114(19) -0.003(2)
C33 0.0228(19) 0.027(2) 0.046(3) 0.0089(19) 0.0072(17) -0.0021(16)
C34 0.0189(18) 0.025(2) 0.032(2) -0.0029(16) 0.0048(15) 0.0015(15)
C35 0.0270(18) 0.0115(18) 0.026(2) 0.0032(14) 0.0043(15) 0.0008(14)
C36 0.0195(17) 0.034(2) 0.025(2) 0.0031(16) -0.0006(15) 0.0010(16)
C37 0.0220(19) 0.035(2) 0.042(2) 0.0073(19) 0.0072(17) 0.0035(17)
C38 0.043(2) 0.027(2) 0.031(2) 0.0036(17) 0.0157(18) 0.0039(18)
C39 0.041(2) 0.027(2) 0.025(2) -0.0020(16) 0.0025(17) -0.0051(18)
C40 0.0235(18) 0.0182(19) 0.028(2) -0.0006(15) 0.0004(15) -0.0023(15)
C41 0.0194(17) 0.0199(19) 0.026(2) 0.0004(15) -0.0014(14) -0.0055(15)
C42 0.046(3) 0.021(2) 0.054(3) 0.008(2) -0.004(2) 0.0004(19)
C43 0.039(2) 0.042(3) 0.048(3) 0.023(2) -0.015(2) -0.008(2)
C44 0.053(3) 0.055(3) 0.027(2) 0.008(2) -0.003(2) -0.008(2)
C45 0.035(2) 0.039(2) 0.029(2) 0.0034(18) 0.0031(17) 0.0000(18)
C46 0.030(2) 0.022(2) 0.027(2) -0.0010(16) 0.0062(16) -0.0014(16)
C47 0.029(2) 0.026(2) 0.051(3) -0.0089(19) -0.0026(19) -0.0020(17)
C48 0.051(3) 0.055(3) 0.070(4) -0.024(3) 0.001(3) -0.016(3)
C49 0.081(4) 0.028(3) 0.057(3) -0.017(2) 0.033(3) -0.019(3)
C50 0.063(3) 0.029(2) 0.045(3) 0.002(2) 0.029(2) 0.011(2)
C51 0.040(2) 0.027(2) 0.032(2) -0.0016(17) 0.0131(18) 0.0050(18)

loop_
_atom_type_symbol
_atom_type_description
_atom_type_scat_dispersion_real
_atom_type_scat_dispersion_imag
_atom_type_scat_source
C C 0.0033 0.0000 'International Tables Vol C Tables 4.2.6.8 and 6.1.1.4'
H H 0.0000 0.0000 'International Tables Vol C Tables 4.2.6.8 and 6.1.1.4'
N N 0.0061 0.0000 'International Tables Vol C Tables 4.2.6.8 and 6.1.1.4'
P P 0.1023 0.0000 'International Tables Vol C Tables 4.2.6.8 and 6.1.1.4'
Cl Cl 0.1484 0.0000 'International Tables Vol C Tables 4.2.6.8 and 6.1.1.4'
Cu Cu 0.3201 0.0000 'International Tables Vol C Tables 4.2.6.8 and 6.1.1.4'

loop_
_geom_angle_atom_site_label_1
_geom_angle_atom_site_label_2
_geom_angle_atom_site_label_3
_geom_angle
N1 Cu1 P3 123.23(8)
N1 Cu1 Cl1 111.79(8)
P3 Cu1 Cl1 106.91(4)
N1 Cu1 Cl2 99.64(8)
P3 Cu1 Cl2 114.12(4)
Cl1 Cu1 Cl2 98.38(4)
N1 Cu1 Cu2 90.29(7)
P3 Cu1 Cu2 146.47(3)
Cl1 Cu1 Cu2 54.08(2)
Cl2 Cu1 Cu2 52.72(2)
P1 Cu2 P2 123.80(4)
P1 Cu2 Cl2 104.52(4)
P2 Cu2 Cl2 110.54(4)
P1 Cu2 Cl1 100.60(3)
P2 Cu2 Cl1 115.67(4)
Cl2 Cu2 Cl1 98.25(3)
P1 Cu2 Cu1 85.27(3)
P2 Cu2 Cu1 150.89(3)
Cl2 Cu2 Cu1 53.87(3)
Cl1 Cu2 Cu1 52.79(2)
Cu1 Cl1 Cu2 73.13(3)
C6 P2 C12 103.96(16)
C6 P2 C17 100.46(15)
C12 P2 C17 105.66(15)
C6 P2 Cu2 118.16(12)
C12 P2 Cu2 112.86(11)
C17 P2 Cu2 114.19(12)
C23 P1 C29 102.84(16)
C23 P1 C5 101.21(15)
C29 P1 C5 102.57(15)
C23 P1 Cu2 117.34(11)
C29 P1 Cu2 115.01(11)
C5 P1 Cu2 115.69(11)
Cu2 Cl2 Cu1 73.42(3)
C35 P3 C41 101.59(16)
C35 P3 C46 101.11(15)
C41 P3 C46 103.13(16)
C35 P3 Cu1 118.66(12)
C41 P3 Cu1 116.60(11)
C46 P3 Cu1 113.42(12)
C1 N1 C5 116.7(3)
C1 N1 Cu1 114.1(2)
C5 N1 Cu1 128.3(2)
C13 N2 C12 117.7(3)
C41 N3 C42 118.8(4)
N1 C1 C2 123.9(3)
N1 C1 H1 118.0
C2 C1 H1 118.0
C3 C2 C1 118.8(3)
C3 C2 H2 120.6
C1 C2 H2 120.6
C2 C3 C4 118.5(3)
C2 C3 H3 120.7
C4 C3 H3 120.7
C3 C4 C5 120.0(3)
C3 C4 H4 120.0
C5 C4 H4 120.0
N1 C5 C4 122.0(3)
N1 C5 P1 116.1(2)
C4 C5 P1 121.9(3)
C7 C6 C11 118.7(3)
C7 C6 P2 118.0(3)
C11 C6 P2 123.3(3)
C8 C7 C6 121.0(4)
C8 C7 H7 119.5
C6 C7 H7 119.5
C9 C8 C7 120.0(4)
C9 C8 H8 120.0
C7 C8 H8 120.0
C10 C9 C8 119.2(4)
C10 C9 H9 120.4
C8 C9 H9 120.4
C9 C10 C11 121.5(4)
C9 C10 H10 119.3
C11 C10 H10 119.3
C10 C11 C6 119.6(4)
C10 C11 H11 120.2
C6 C11 H11 120.2
N2 C12 C16 121.7(3)
N2 C12 P2 120.7(3)
C16 C12 P2 117.6(3)
N2 C13 C14 123.1(4)
N2 C13 H13 118.5
C14 C13 H13 118.5
C13 C14 C15 118.7(4)
C13 C14 H14 120.6
C15 C14 H14 120.6
C14 C15 C16 119.8(4)
C14 C15 H15 120.1
C16 C15 H15 120.1
C12 C16 C15 119.0(3)
C12 C16 H16 120.5
C15 C16 H16 120.5
C22 C17 C18 119.8(3)
C22 C17 P2 121.8(3)
C18 C17 P2 118.3(3)
C17 C18 C19 120.1(3)
C17 C18 H18 119.9
C19 C18 H18 119.9
C20 C19 C18 120.1(4)
C20 C19 H19 120.0
C18 C19 H19 120.0
C19 C20 C21 119.1(4)
C19 C20 H20 120.4
C21 C20 H20 120.4
C22 C21 C20 121.2(4)
C22 C21 H21 119.4
C20 C21 H21 119.4
C17 C22 C21 119.7(4)
C17 C22 H22 120.2
C21 C22 H22 120.2
C24 C23 C28 118.3(3)
C24 C23 P1 122.0(3)
C28 C23 P1 119.4(3)
C23 C24 C25 120.0(4)
C23 C24 H24 120.0
C25 C24 H24 120.0
C26 C25 C24 120.7(4)
C26 C25 H25 119.7
C24 C25 H25 119.7
C25 C26 C27 120.0(4)
C25 C26 H26 120.0
C27 C26 H26 120.0
C26 C27 C28 119.7(4)
C26 C27 H27 120.2
C28 C27 H27 120.2
C27 C28 C23 121.2(4)
C27 C28 H28 119.4
C23 C28 H28 119.4
C34 C29 C30 118.9(3)
C34 C29 P1 123.4(3)
C30 C29 P1 117.7(3)
C31 C30 C29 120.1(4)
C31 C30 H30 120.0
C29 C30 H30 120.0
C32 C31 C30 120.2(4)
C32 C31 H31 119.9
C30 C31 H31 119.9
C31 C32 C33 120.0(4)
C31 C32 H32 120.0
C33 C32 H32 120.0
C34 C33 C32 119.8(4)
C34 C33 H33 120.1
C32 C33 H33 120.1
C33 C34 C29 121.0(4)
C33 C34 H34 119.5
C29 C34 H34 119.5
C36 C35 C40 119.3(3)
C36 C35 P3 121.9(3)
C40 C35 P3 118.8(3)
C37 C36 C35 120.6(3)
C37 C36 H36 119.7
C35 C36 H36 119.7
C36 C37 C38 120.6(4)
C36 C37 H37 119.7
C38 C37 H37 119.7
C39 C38 C37 119.3(4)
C39 C38 H38 120.3
C37 C38 H38 120.3
C38 C39 C40 120.8(4)
C38 C39 H39 119.6
C40 C39 H39 119.6
C39 C40 C35 119.4(3)
C39 C40 H40 120.3
C35 C40 H40 120.3
N3 C41 C45 119.9(3)
N3 C41 P3 119.0(3)
C45 C41 P3 121.0(3)
C43 C42 N3 122.1(4)
C43 C42 H42 118.9
N3 C42 H42 118.9
C42 C43 C44 119.4(4)
C42 C43 H43 120.3
C44 C43 H43 120.3
C43 C44 C45 119.1(4)
C43 C44 H44 120.4
C45 C44 H44 120.4
C41 C45 C44 120.5(4)
C41 C45 H45 119.7
C44 C45 H45 119.7
C47 C46 C51 121.0(4)
C47 C46 P3 120.5(3)
C51 C46 P3 118.3(3)
C46 C47 C48 119.1(4)
C46 C47 H47 120.4
C48 C47 H47 120.4
C47 C48 C49 121.4(5)
C47 C48 H48 119.3
C49 C48 H48 119.3
C50 C49 C48 119.6(4)
C50 C49 H49 120.2
C48 C49 H49 120.2
C49 C50 C51 119.9(4)
C49 C50 H50 120.1
C51 C50 H50 120.1
C46 C51 C50 119.0(4)
C46 C51 H51 120.5
C50 C51 H51 120.5

loop_
_geom_bond_atom_site_label_1
_geom_bond_atom_site_label_2
_geom_bond_distance
Cu1 N1 2.106(3)
Cu1 P3 2.2243(10)
Cu1 Cl1 2.3954(10)
Cu1 Cl2 2.4256(10)
Cu1 Cu2 2.8784(7)
Cu2 P1 2.2421(10)
Cu2 P2 2.2482(10)
Cu2 Cl2 2.3896(10)
Cu2 Cl1 2.4360(9)
P2 C6 1.830(4)
P2 C12 1.832(3)
P2 C17 1.837(3)
P1 C23 1.822(3)
P1 C29 1.830(3)
P1 C5 1.851(3)
P3 C35 1.829(4)
P3 C41 1.829(4)
P3 C46 1.840(4)
N1 C1 1.346(4)
N1 C5 1.355(4)
N2 C13 1.355(5)
N2 C12 1.371(4)
N3 C41 1.366(5)
N3 C42 1.372(5)
C1 C2 1.373(5)
C1 H1 0.9500
C2 C3 1.371(5)
C2 H2 0.9500
C3 C4 1.376(5)
C3 H3 0.9500
C4 C5 1.381(5)
C4 H4 0.9500
C6 C7 1.381(5)
C6 C11 1.386(5)
C7 C8 1.376(6)
C7 H7 0.9500
C8 C9 1.373(7)
C8 H8 0.9500
C9 C10 1.366(6)
C9 H9 0.9500
C10 C11 1.376(6)
C10 H10 0.9500
C11 H11 0.9500
C12 C16 1.385(5)
C13 C14 1.375(6)
C13 H13 0.9500
C14 C15 1.379(6)
C14 H14 0.9500
C15 C16 1.387(5)
C15 H15 0.9500
C16 H16 0.9500
C17 C22 1.371(5)
C17 C18 1.378(5)
C18 C19 1.387(5)
C18 H18 0.9500
C19 C20 1.371(6)
C19 H19 0.9500
C20 C21 1.376(6)
C20 H20 0.9500
C21 C22 1.375(5)
C21 H21 0.9500
C22 H22 0.9500
C23 C24 1.386(5)
C23 C28 1.393(5)
C24 C25 1.389(5)
C24 H24 0.9500
C25 C26 1.368(7)
C25 H25 0.9500
C26 C27 1.376(7)
C26 H26 0.9500
C27 C28 1.378(6)
C27 H27 0.9500
C28 H28 0.9500
C29 C34 1.381(5)
C29 C30 1.387(5)
C30 C31 1.385(5)
C30 H30 0.9500
C31 C32 1.375(6)
C31 H31 0.9500
C32 C33 1.377(6)
C32 H32 0.9500
C33 C34 1.377(5)
C33 H33 0.9500
C34 H34 0.9500
C35 C36 1.390(5)
C35 C40 1.390(5)
C36 C37 1.364(5)
C36 H36 0.9500
C37 C38 1.385(6)
C37 H37 0.9500
C38 C39 1.375(5)
C38 H38 0.9500
C39 C40 1.390(5)
C39 H39 0.9500
C40 H40 0.9500
C41 C45 1.380(5)
C42 C43 1.358(6)
C42 H42 0.9500
C43 C44 1.376(6)
C43 H43 0.9500
C44 C45 1.383(6)
C44 H44 0.9500
C45 H45 0.9500
C46 C47 1.353(5)
C46 C51 1.383(5)
C47 C48 1.365(6)
C47 H47 0.9500
C48 C49 1.375(7)
C48 H48 0.9500
C49 C50 1.358(7)
C49 H49 0.9500
C50 C51 1.393(6)
C50 H50 0.9500
C51 H51 0.9500

loop_
_geom_torsion_atom_site_label_1
_geom_torsion_atom_site_label_2
_geom_torsion_atom_site_label_3
_geom_torsion_atom_site_label_4
_geom_torsion
N1 Cu1 Cu2 P1 9.91(8)
P3 Cu1 Cu2 P1 -170.84(6)
Cl1 Cu1 Cu2 P1 -107.13(4)
Cl2 Cu1 Cu2 P1 111.83(4)
N1 Cu1 Cu2 P2 -167.19(10)
P3 Cu1 Cu2 P2 12.06(10)
Cl1 Cu1 Cu2 P2 75.77(7)
Cl2 Cu1 Cu2 P2 -65.27(7)
N1 Cu1 Cu2 Cl2 -101.91(8)
P3 Cu1 Cu2 Cl2 77.33(7)
Cl1 Cu1 Cu2 Cl2 141.04(5)
N1 Cu1 Cu2 Cl1 117.05(8)
P3 Cu1 Cu2 Cl1 -63.70(6)
Cl2 Cu1 Cu2 Cl1 -141.04(5)
N1 Cu1 Cl1 Cu2 -73.57(8)
P3 Cu1 Cl1 Cu2 148.83(3)
Cl2 Cu1 Cl1 Cu2 30.38(3)
P1 Cu2 Cl1 Cu1 75.67(3)
P2 Cu2 Cl1 Cu1 -148.45(3)
Cl2 Cu2 Cl1 Cu1 -30.87(4)
P1 Cu2 P2 C6 53.93(14)
Cl2 Cu2 P2 C6 178.88(13)
Cl1 Cu2 P2 C6 -70.63(14)
Cu1 Cu2 P2 C6 -129.55(13)
P1 Cu2 P2 C12 175.44(12)
Cl2 Cu2 P2 C12 -59.61(13)
Cl1 Cu2 P2 C12 50.88(13)
Cu1 Cu2 P2 C12 -8.04(15)
P1 Cu2 P2 C17 -63.86(13)
Cl2 Cu2 P2 C17 61.09(13)
Cl1 Cu2 P2 C17 171.58(12)
Cu1 Cu2 P2 C17 112.66(13)
P2 Cu2 P1 C23 40.63(14)
Cl2 Cu2 P1 C23 -86.92(13)
Cl1 Cu2 P1 C23 171.59(13)
Cu1 Cu2 P1 C23 -137.67(13)
P2 Cu2 P1 C29 -80.52(12)
Cl2 Cu2 P1 C29 151.94(12)
Cl1 Cu2 P1 C29 50.44(12)
Cu1 Cu2 P1 C29 101.18(11)
P2 Cu2 P1 C5 160.07(12)
Cl2 Cu2 P1 C5 32.53(12)
Cl1 Cu2 P1 C5 -68.97(12)
Cu1 Cu2 P1 C5 -18.23(12)
P1 Cu2 Cl2 Cu1 -72.88(3)
P2 Cu2 Cl2 Cu1 151.84(3)
Cl1 Cu2 Cl2 Cu1 30.40(3)
N1 Cu1 Cl2 Cu2 82.95(8)
P3 Cu1 Cl2 Cu2 -143.81(4)
Cl1 Cu1 Cl2 Cu2 -30.98(3)
N1 Cu1 P3 C35 58.84(16)
Cl1 Cu1 P3 C35 -169.63(12)
Cl2 Cu1 P3 C35 -61.99(13)
Cu2 Cu1 P3 C35 -120.26(12)
N1 Cu1 P3 C41 -63.15(16)
Cl1 Cu1 P3 C41 68.38(13)
Cl2 Cu1 P3 C41 176.02(13)
Cu2 Cu1 P3 C41 117.75(13)
N1 Cu1 P3 C46 177.27(15)
Cl1 Cu1 P3 C46 -51.20(13)
Cl2 Cu1 P3 C46 56.43(13)
Cu2 Cu1 P3 C46 -1.84(15)
P3 Cu1 N1 C1 -10.4(3)
Cl1 Cu1 N1 C1 -139.9(2)
Cl2 Cu1 N1 C1 117.0(2)
Cu2 Cu1 N1 C1 169.1(2)
P3 Cu1 N1 C5 -178.7(2)
Cl1 Cu1 N1 C5 51.7(3)
Cl2 Cu1 N1 C5 -51.4(3)
Cu2 Cu1 N1 C5 0.8(3)
C5 N1 C1 C2 0.5(5)
Cu1 N1 C1 C2 -169.3(3)
N1 C1 C2 C3 0.2(6)
C1 C2 C3 C4 0.0(6)
C2 C3 C4 C5 -0.9(6)
C1 N1 C5 C4 -1.5(5)
Cu1 N1 C5 C4 166.6(3)
C1 N1 C5 P1 177.2(2)
Cu1 N1 C5 P1 -14.7(4)
C3 C4 C5 N1 1.7(5)
C3 C4 C5 P1 -176.9(3)
C23 P1 C5 N1 152.4(3)
C29 P1 C5 N1 -101.6(3)
Cu2 P1 C5 N1 24.4(3)
C23 P1 C5 C4 -28.9(3)
C29 P1 C5 C4 77.1(3)
Cu2 P1 C5 C4 -156.9(3)
C12 P2 C6 C7 -171.9(3)
C17 P2 C6 C7 78.9(3)
Cu2 P2 C6 C7 -45.9(3)
C12 P2 C6 C11 8.2(3)
C17 P2 C6 C11 -101.0(3)
Cu2 P2 C6 C11 134.1(3)
C11 C6 C7 C8 0.2(6)
P2 C6 C7 C8 -179.7(3)
C6 C7 C8 C9 0.2(7)
C7 C8 C9 C10 0.1(7)
C8 C9 C10 C11 -0.8(7)
C9 C10 C11 C6 1.2(6)
C7 C6 C11 C10 -0.9(6)
P2 C6 C11 C10 179.1(3)
C13 N2 C12 C16 0.8(5)
C13 N2 C12 P2 -179.9(3)
C6 P2 C12 N2 -69.7(3)
C17 P2 C12 N2 35.6(3)
Cu2 P2 C12 N2 161.0(2)
C6 P2 C12 C16 109.6(3)
C17 P2 C12 C16 -145.1(3)
Cu2 P2 C12 C16 -19.6(3)
C12 N2 C13 C14 -0.8(6)
N2 C13 C14 C15 0.0(6)
C13 C14 C15 C16 0.7(6)
N2 C12 C16 C15 -0.1(5)
P2 C12 C16 C15 -179.4(3)
C14 C15 C16 C12 -0.7(6)
C6 P2 C17 C22 47.7(3)
C12 P2 C17 C22 -60.2(3)
Cu2 P2 C17 C22 175.2(3)
C6 P2 C17 C18 -128.9(3)
C12 P2 C17 C18 123.3(3)
Cu2 P2 C17 C18 -1.3(3)
C22 C17 C18 C19 2.0(6)
P2 C17 C18 C19 178.7(3)
C17 C18 C19 C20 -0.3(6)
C18 C19 C20 C21 -0.7(6)
C19 C20 C21 C22 -0.1(7)
C18 C17 C22 C21 -2.8(6)
P2 C17 C22 C21 -179.3(3)
C20 C21 C22 C17 1.8(7)
C29 P1 C23 C24 26.4(3)
C5 P1 C23 C24 132.2(3)
Cu2 P1 C23 C24 -100.9(3)
C29 P1 C23 C28 -159.6(3)
C5 P1 C23 C28 -53.7(3)
Cu2 P1 C23 C28 73.1(3)
C28 C23 C24 C25 1.5(5)
P1 C23 C24 C25 175.6(3)
C23 C24 C25 C26 -1.3(6)
C24 C25 C26 C27 0.6(7)
C25 C26 C27 C28 -0.3(7)
C26 C27 C28 C23 0.6(6)
C24 C23 C28 C27 -1.2(6)
P1 C23 C28 C27 -175.5(3)
C23 P1 C29 C34 56.2(3)
C5 P1 C29 C34 -48.6(3)
Cu2 P1 C29 C34 -175.1(2)
C23 P1 C29 C30 -123.6(3)
C5 P1 C29 C30 131.6(3)
Cu2 P1 C29 C30 5.1(3)
C34 C29 C30 C31 -0.8(5)
P1 C29 C30 C31 179.0(3)
C29 C30 C31 C32 0.8(6)
C30 C31 C32 C33 0.2(6)
C31 C32 C33 C34 -1.1(6)
C32 C33 C34 C29 1.1(5)
C30 C29 C34 C33 -0.1(5)
P1 C29 C34 C33 -179.9(3)
C41 P3 C35 C36 -44.6(3)
C46 P3 C35 C36 61.5(3)
Cu1 P3 C35 C36 -173.8(2)
C41 P3 C35 C40 137.7(3)
C46 P3 C35 C40 -116.2(3)
Cu1 P3 C35 C40 8.5(3)
C40 C35 C36 C37 -0.5(5)
P3 C35 C36 C37 -178.2(3)
C35 C36 C37 C38 0.6(6)
C36 C37 C38 C39 -0.5(6)
C37 C38 C39 C40 0.2(6)
C38 C39 C40 C35 -0.1(5)
C36 C35 C40 C39 0.3(5)
P3 C35 C40 C39 178.0(3)
C42 N3 C41 C45 -2.2(5)
C42 N3 C41 P3 -177.9(3)
C35 P3 C41 N3 -32.7(3)
C46 P3 C41 N3 -137.2(3)
Cu1 P3 C41 N3 97.8(3)
C35 P3 C41 C45 151.7(3)
C46 P3 C41 C45 47.2(3)
Cu1 P3 C41 C45 -77.8(3)
C41 N3 C42 C43 0.9(6)
N3 C42 C43 C44 0.3(6)
C42 C43 C44 C45 -0.2(6)
N3 C41 C45 C44 2.4(6)
P3 C41 C45 C44 177.9(3)
C43 C44 C45 C41 -1.1(6)
C35 P3 C46 C47 -73.9(3)
C41 P3 C46 C47 30.9(4)
Cu1 P3 C46 C47 157.9(3)
C35 P3 C46 C51 101.4(3)
C41 P3 C46 C51 -153.8(3)
Cu1 P3 C46 C51 -26.7(3)
C51 C46 C47 C48 -0.1(6)
P3 C46 C47 C48 175.1(4)
C46 C47 C48 C49 -1.1(7)
C47 C48 C49 C50 0.9(8)
C48 C49 C50 C51 0.4(7)
C47 C46 C51 C50 1.4(6)
P3 C46 C51 C50 -174.0(3)
C49 C50 C51 C46 -1.5(6)
